data_4070656
loop_
_publ_author_name
'Fern\'andez, Ignacio'
'Trovitch, Ryan J.'
'Lobkovsky, Emil'
'Chirik, Paul J.'

_publ_section_title
;
 Synthesis of Bis(imino)pyridine Iron Di- and Monoalkyl Complexes:
 Stability Differences between FeCH2SiMe3and FeCH2CMe3Derivatives
;
_journal_issue 1
_journal_name_full Organometallics
_journal_page_first 109
_journal_paper_doi 10.1021/om700913g
_journal_volume 27
_journal_year 2008
_chemical_formula_moiety 'C34 H46 Fe N3'
_chemical_formula_sum 'C34 H46 Fe N3'
_chemical_formula_weight 552.59
_chemical_name_systematic
;

 ?

;
_space_group_IT_number 60
_symmetry_cell_setting orthorhombic
_symmetry_space_group_name_Hall '-P 2n 2ab'
_symmetry_space_group_name_H-M 'P b c n'
_atom_sites_solution_hydrogens geom
_atom_sites_solution_primary direct
_atom_sites_solution_secondary difmap
_audit_creation_method SHELXL-97
_cell_angle_alpha 90.00
_cell_angle_beta 90.00
_cell_angle_gamma 90.00
_cell_formula_units_Z 8
_cell_length_a 32.313(5)
_cell_length_b 9.3004(13)
_cell_length_c 22.451(4)
_cell_measurement_reflns_used 2391
_cell_measurement_temperature 133(2)
_cell_measurement_theta_max 19.84
_cell_measurement_theta_min 2.21
_cell_volume 6747.1(19)
_computing_cell_refinement 'Bruker SAINT+'
_computing_data_collection 'Bruker APEX2'
_computing_data_reduction 'Bruker SAINT+'
_computing_molecular_graphics 'Bruker SHELXTL'
_computing_publication_material 'Bruker SHELXTL'
_computing_structure_refinement 'SHELXL-97 (Sheldrick, 1997)'
_computing_structure_solution 'SHELXS-97 (Sheldrick, 1990)'
_diffrn_ambient_temperature 133(2)
_diffrn_measured_fraction_theta_full 0.999
_diffrn_measured_fraction_theta_max 0.999
_diffrn_measurement_device_type 'Bruker X8 APEX II diffractometer'
_diffrn_measurement_method 'phi and omega scans'
_diffrn_radiation_monochromator graphite
_diffrn_radiation_source 'fine-focus sealed tube'
_diffrn_radiation_type MoK\a
_diffrn_radiation_wavelength 0.71073
_diffrn_reflns_av_R_equivalents 0.0730
_diffrn_reflns_av_sigmaI/netI 0.0650
_diffrn_reflns_limit_h_max 35
_diffrn_reflns_limit_h_min -35
_diffrn_reflns_limit_k_max 5
_diffrn_reflns_limit_k_min -10
_diffrn_reflns_limit_l_max 24
_diffrn_reflns_limit_l_min -24
_diffrn_reflns_number 25068
_diffrn_reflns_theta_full 23.29
_diffrn_reflns_theta_max 23.29
_diffrn_reflns_theta_min 1.26
_exptl_absorpt_coefficient_mu 0.471
_exptl_absorpt_correction_T_max 0.8717
_exptl_absorpt_correction_T_min 0.7988
_exptl_absorpt_correction_type multi-scan
_exptl_absorpt_process_details SADABS
_exptl_crystal_colour 'dark red'
_exptl_crystal_density_diffrn 1.088
_exptl_crystal_density_method 'not measured'
_exptl_crystal_description block
_exptl_crystal_F_000 2376
_exptl_crystal_size_max 0.50
_exptl_crystal_size_mid 0.40
_exptl_crystal_size_min 0.30
_platon_squeeze_details ' ?'
_refine_diff_density_max 2.897
_refine_diff_density_min -0.637
_refine_diff_density_rms 0.103
_refine_ls_extinction_method none
_refine_ls_goodness_of_fit_ref 1.052
_refine_ls_hydrogen_treatment riding
_refine_ls_matrix_type full
_refine_ls_number_parameters 359
_refine_ls_number_reflns 4869
_refine_ls_number_restraints 7
_refine_ls_restrained_S_all 1.051
_refine_ls_R_factor_all 0.1057
_refine_ls_R_factor_gt 0.0794
_refine_ls_shift/su_max 0.347
_refine_ls_shift/su_mean 0.013
_refine_ls_structure_factor_coef Fsqd
_refine_ls_weighting_details 'calc w=1/[\s^2^(Fo^2^)+(0.1481P)^2^+0.0000P] where P=(Fo^2^+2Fc^2^)/3'
_refine_ls_weighting_scheme calc
_refine_ls_wR_factor_gt 0.2060
_refine_ls_wR_factor_ref 0.2215
_reflns_number_gt 3314
_reflns_number_total 4869
_reflns_threshold_expression >2sigma(I)
_cod_data_source_file om700913g-file003.cif
_cod_data_source_block rt24
_cod_depositor_comments
;
The following automatic conversions were performed:

'_symmetry_cell_setting' value 'Orthorhombic' changed to
'orthorhombic' according to
/home/saulius/struct/CIF-dictionaries/cif_core.dic dictionary named
'cif_core.dic' version 2.4.1 from 2010-06-29.

Automatic conversion script
Id: cif_fix_values 1715 2011-07-08 13:25:40Z adriana 
;
_cod_original_cell_volume 6747.1(18)
_cod_original_sg_symbol_H-M Pbcn
_cod_database_code 4070656

loop_
_symmetry_equiv_pos_as_xyz
'x, y, z'
'-x+1/2, -y+1/2, z+1/2'
'-x, y, -z+1/2'
'x+1/2, -y+1/2, -z'
'-x, -y, -z'
'x-1/2, y-1/2, -z-1/2'
'x, -y, z-1/2'
'-x-1/2, y-1/2, z'

loop_
_atom_site_label
_atom_site_type_symbol
_atom_site_fract_x
_atom_site_fract_y
_atom_site_fract_z
_atom_site_U_iso_or_equiv
_atom_site_adp_type
_atom_site_occupancy
_atom_site_symmetry_multiplicity
_atom_site_calc_flag
_atom_site_refinement_flags
_atom_site_disorder_assembly
_atom_site_disorder_group
Fe1 Fe 0.341719(14) 0.28830(5) 0.01227(2) 0.02829(14) Uani 1 1 d . . .
N1 N 0.32646(8) 0.0832(3) 0.05150(12) 0.0308(7) Uani 1 1 d . . .
N2 N 0.30879(8) 0.1868(3) -0.04947(11) 0.0277(7) Uani 1 1 d . . .
N3 N 0.36595(8) 0.3628(3) -0.07016(12) 0.0319(7) Uani 1 1 d . . .
C1 C 0.27831(11) -0.1252(4) 0.04685(16) 0.0390(10) Uani 1 1 d . . .
H1A H 0.2900 -0.1480 0.0860 0.058 Uiso 1 1 calc R . .
H1B H 0.2840 -0.2043 0.0192 0.058 Uiso 1 1 calc R . .
H1C H 0.2483 -0.1116 0.0505 0.058 Uiso 1 1 calc R . .
C2 C 0.29758(9) 0.0095(3) 0.02378(14) 0.0264(8) Uani 1 1 d . . .
C3 C 0.28749(9) 0.0618(4) -0.03511(15) 0.0301(9) Uani 1 1 d . . .
C4 C 0.26233(10) -0.0035(4) -0.07650(15) 0.0339(9) Uani 1 1 d . . .
H4A H 0.2458 -0.0837 -0.0655 0.041 Uiso 1 1 calc R . .
C5 C 0.26127(11) 0.0489(4) -0.13445(16) 0.0423(11) Uani 1 1 d . . .
H5A H 0.2426 0.0087 -0.1626 0.051 Uiso 1 1 calc R . .
C6 C 0.28731(10) 0.1594(4) -0.15101(16) 0.0373(10) Uani 1 1 d . . .
H6A H 0.2883 0.1906 -0.1913 0.045 Uiso 1 1 calc R . .
C7 C 0.31232(10) 0.2253(4) -0.10797(14) 0.0287(9) Uani 1 1 d . . .
C8 C 0.34380(10) 0.3303(4) -0.11821(14) 0.0305(9) Uani 1 1 d . . .
C9 C 0.35207(11) 0.3910(4) -0.17862(15) 0.0399(10) Uani 1 1 d . . .
H9A H 0.3326 0.4694 -0.1867 0.060 Uiso 1 1 calc R . .
H9B H 0.3486 0.3155 -0.2086 0.060 Uiso 1 1 calc R . .
H9C H 0.3805 0.4280 -0.1802 0.060 Uiso 1 1 calc R . .
C10 C 0.34025(10) 0.0409(4) 0.11024(15) 0.0297(9) Uani 1 1 d . . .
C11 C 0.38124(10) -0.0076(4) 0.11501(15) 0.0313(9) Uani 1 1 d . . .
C12 C 0.39612(12) -0.0385(4) 0.17121(17) 0.0445(11) Uani 1 1 d . . .
H12A H 0.4236 -0.0736 0.1755 0.053 Uiso 1 1 calc R . .
C13 C 0.37210(12) -0.0198(4) 0.22101(17) 0.0476(11) Uani 1 1 d . . .
H13A H 0.3831 -0.0412 0.2592 0.057 Uiso 1 1 calc R . .
C14 C 0.33205(11) 0.0300(4) 0.21585(17) 0.0421(11) Uani 1 1 d . . .
H14A H 0.3156 0.0411 0.2506 0.051 Uiso 1 1 calc R . .
C15 C 0.31536(10) 0.0643(4) 0.16063(15) 0.0346(10) Uani 1 1 d . . .
C16 C 0.40647(11) -0.0216(4) 0.05920(17) 0.0446(11) Uani 1 1 d . . .
H16A H 0.4022 0.0658 0.0348 0.053 Uiso 1 1 calc R . .
H16B H 0.3957 -0.1042 0.0361 0.053 Uiso 1 1 calc R . .
C17 C 0.45253(12) -0.0422(5) 0.0679(2) 0.0677(15) Uani 1 1 d . . .
H17A H 0.4643 0.0436 0.0868 0.102 Uiso 1 1 calc R . .
H17B H 0.4658 -0.0576 0.0292 0.102 Uiso 1 1 calc R . .
H17C H 0.4574 -0.1260 0.0934 0.102 Uiso 1 1 calc R . .
C18 C 0.27194(11) 0.1250(4) 0.15512(16) 0.0444(11) Uani 1 1 d . . .
H18A H 0.2704 0.1825 0.1181 0.053 Uiso 1 1 calc R . .
H18B H 0.2523 0.0438 0.1509 0.053 Uiso 1 1 calc R . .
C19 C 0.25784(15) 0.2176(5) 0.20626(19) 0.0711(15) Uani 1 1 d . . .
H19A H 0.2590 0.1620 0.2433 0.107 Uiso 1 1 calc R . .
H19B H 0.2293 0.2494 0.1992 0.107 Uiso 1 1 calc R . .
H19C H 0.2760 0.3017 0.2096 0.107 Uiso 1 1 calc R . .
C20 C 0.40006(11) 0.4625(4) -0.07486(15) 0.0397(10) Uani 1 1 d . . .
C21 C 0.39377(11) 0.6108(4) -0.07849(16) 0.0408(10) Uani 1 1 d . . .
C22 C 0.42872(14) 0.7008(5) -0.07734(19) 0.0595(13) Uani 1 1 d . . .
H22A H 0.4251 0.8020 -0.0792 0.071 Uiso 1 1 calc R . .
C23 C 0.46768(15) 0.6452(5) -0.0737(2) 0.0695(15) Uani 1 1 d . . .
H23A H 0.4909 0.7077 -0.0747 0.083 Uiso 1 1 calc R . .
C24 C 0.47345(13) 0.5021(5) -0.06863(19) 0.0605(14) Uani 1 1 d . . .
H24A H 0.5008 0.4656 -0.0648 0.073 Uiso 1 1 calc R . .
C25 C 0.43994(10) 0.4055(4) -0.06895(16) 0.0405(11) Uani 1 1 d . . .
C26 C 0.35114(13) 0.6774(4) -0.08337(18) 0.0509(12) Uani 1 1 d . . .
H26A H 0.3456 0.7339 -0.0469 0.061 Uiso 1 1 calc R . .
H26B H 0.3303 0.5994 -0.0853 0.061 Uiso 1 1 calc R . .
C27 C 0.34566(16) 0.7748(6) -0.1373(3) 0.0818(18) Uani 1 1 d . . .
H27A H 0.3634 0.8596 -0.1331 0.123 Uiso 1 1 calc R . .
H27B H 0.3167 0.8053 -0.1401 0.123 Uiso 1 1 calc R . .
H27C H 0.3533 0.7223 -0.1735 0.123 Uiso 1 1 calc R . .
C28 C 0.44744(13) 0.2470(5) -0.0622(2) 0.0595(13) Uani 1 1 d . . .
H28A H 0.4267 0.2070 -0.0343 0.071 Uiso 1 1 calc R . .
H28B H 0.4751 0.2322 -0.0443 0.071 Uiso 1 1 calc R . .
C29 C 0.44517(15) 0.1641(5) -0.1210(3) 0.0775(17) Uani 1 1 d . . .
H29A H 0.4169 0.1691 -0.1368 0.116 Uiso 1 1 calc R . .
H29B H 0.4527 0.0635 -0.1141 0.116 Uiso 1 1 calc R . .
H29C H 0.4644 0.2069 -0.1497 0.116 Uiso 1 1 calc R . .
C30 C 0.33703(11) 0.4393(4) 0.07758(17) 0.0394(10) Uani 1 1 d . A .
H30A H 0.3260 0.5273 0.0585 0.047 Uiso 1 1 calc R . .
H30B H 0.3154 0.4051 0.1054 0.047 Uiso 1 1 calc R . .
C31 C 0.37372(11) 0.4863(4) 0.11587(15) 0.0373(10) Uani 1 1 d D . .
C32 C 0.40383(17) 0.5758(6) 0.0797(2) 0.0921(19) Uani 1 1 d . A .
H32A H 0.4272 0.6046 0.1049 0.138 Uiso 1 1 calc R . .
H32B H 0.3897 0.6618 0.0647 0.138 Uiso 1 1 calc R . .
H32C H 0.4141 0.5189 0.0460 0.138 Uiso 1 1 calc R . .
C33 C 0.3602(2) 0.5861(7) 0.1656(2) 0.112(2) Uani 1 1 d . A .
H33A H 0.3843 0.6144 0.1893 0.168 Uiso 1 1 calc R . .
H33B H 0.3402 0.5363 0.1912 0.168 Uiso 1 1 calc R . .
H33C H 0.3472 0.6720 0.1486 0.168 Uiso 1 1 calc R . .
C34 C 0.4022(2) 0.3591(8) 0.1307(4) 0.073(3) Uani 0.563(9) 1 d PDU A 1
H34A H 0.4254 0.3928 0.1552 0.109 Uiso 0.563(9) 1 calc PR A 1
H34B H 0.4129 0.3174 0.0937 0.109 Uiso 0.563(9) 1 calc PR A 1
H34C H 0.3865 0.2861 0.1526 0.109 Uiso 0.563(9) 1 calc PR A 1
C34' C 0.3780(5) 0.3651(12) 0.1607(5) 0.116(5) Uani 0.437(9) 1 d PDU A 2
H34D H 0.3557 0.3716 0.1901 0.174 Uiso 0.437(9) 1 calc PR A 2
H34E H 0.4048 0.3728 0.1809 0.174 Uiso 0.437(9) 1 calc PR A 2
H34F H 0.3763 0.2725 0.1400 0.174 Uiso 0.437(9) 1 calc PR A 2

loop_
_atom_site_aniso_label
_atom_site_aniso_U_11
_atom_site_aniso_U_22
_atom_site_aniso_U_33
_atom_site_aniso_U_23
_atom_site_aniso_U_13
_atom_site_aniso_U_12
Fe1 0.0325(3) 0.0305(3) 0.0218(3) -0.0015(2) -0.00045(19) -0.0010(2)
N1 0.0325(14) 0.0344(17) 0.0257(15) -0.0023(13) 0.0015(12) 0.0012(13)
N2 0.0280(14) 0.0321(16) 0.0229(14) -0.0025(12) 0.0033(11) 0.0086(12)
N3 0.0319(15) 0.0327(16) 0.0312(16) -0.0008(13) 0.0022(12) 0.0057(13)
C1 0.0373(19) 0.036(2) 0.043(2) 0.0017(18) 0.0052(16) -0.0037(17)
C2 0.0259(16) 0.0274(18) 0.0260(17) -0.0083(14) 0.0043(14) -0.0006(14)
C3 0.0218(16) 0.039(2) 0.0297(18) -0.0053(16) 0.0034(14) -0.0007(15)
C4 0.0303(17) 0.041(2) 0.0302(18) -0.0067(17) 0.0005(15) 0.0029(16)
C5 0.0335(19) 0.059(3) 0.034(2) -0.0104(19) -0.0062(16) -0.0002(19)
C6 0.0351(19) 0.047(2) 0.0299(19) -0.0078(17) -0.0038(15) 0.0066(17)
C7 0.0304(17) 0.035(2) 0.0209(17) -0.0037(15) 0.0004(14) 0.0110(15)
C8 0.0338(18) 0.040(2) 0.0174(17) 0.0024(15) 0.0026(14) 0.0093(16)
C9 0.047(2) 0.043(2) 0.029(2) 0.0048(17) 0.0034(16) 0.0049(18)
C10 0.0330(17) 0.0272(19) 0.0291(19) 0.0025(16) -0.0032(14) -0.0030(15)
C11 0.0324(18) 0.0260(18) 0.036(2) 0.0068(15) -0.0009(15) -0.0027(15)
C12 0.039(2) 0.046(2) 0.048(2) 0.0123(19) -0.0119(18) 0.0017(18)
C13 0.055(2) 0.054(2) 0.034(2) 0.0111(19) -0.0153(18) -0.005(2)
C14 0.053(2) 0.046(2) 0.0275(19) 0.0014(18) -0.0030(17) -0.0044(19)
C15 0.0402(19) 0.031(2) 0.033(2) 0.0005(16) 0.0066(16) -0.0035(16)
C16 0.038(2) 0.046(2) 0.049(2) 0.0156(19) -0.0003(18) 0.0067(18)
C17 0.044(2) 0.085(3) 0.074(3) 0.007(3) 0.009(2) 0.011(2)
C18 0.052(2) 0.048(2) 0.033(2) 0.0006(18) 0.0067(17) 0.008(2)
C19 0.077(3) 0.096(4) 0.040(3) -0.003(2) 0.010(2) 0.031(3)
C20 0.0357(19) 0.059(2) 0.0242(18) 0.0072(18) 0.0037(15) -0.0024(18)
C21 0.046(2) 0.043(2) 0.0326(19) -0.0003(18) 0.0089(17) -0.0123(18)
C22 0.069(3) 0.063(3) 0.047(2) 0.001(2) 0.014(2) -0.012(2)
C23 0.063(3) 0.073(3) 0.072(3) 0.000(3) 0.005(2) -0.026(3)
C24 0.036(2) 0.097(4) 0.049(3) 0.004(2) -0.0007(19) -0.010(2)
C25 0.0313(19) 0.059(3) 0.031(2) 0.0071(18) 0.0014(15) 0.0015(18)
C26 0.067(3) 0.042(2) 0.044(2) -0.007(2) 0.021(2) 0.006(2)
C27 0.084(3) 0.079(4) 0.083(4) 0.026(3) 0.021(3) 0.025(3)
C28 0.039(2) 0.079(3) 0.060(3) 0.012(2) 0.002(2) 0.015(2)
C29 0.064(3) 0.062(3) 0.107(4) 0.008(3) -0.004(3) 0.009(3)
C30 0.044(2) 0.040(2) 0.034(2) -0.0066(18) 0.0018(16) -0.0017(17)
C31 0.049(2) 0.036(2) 0.0272(19) -0.0001(16) -0.0027(16) -0.0044(18)
C32 0.096(4) 0.123(4) 0.057(3) -0.019(3) 0.013(3) -0.043(3)
C33 0.119(4) 0.145(5) 0.072(3) -0.067(3) 0.004(3) -0.034(4)
C34 0.063(5) 0.043(5) 0.112(7) 0.000(5) -0.053(5) -0.006(4)
C34' 0.178(12) 0.073(8) 0.098(9) 0.020(7) -0.104(8) -0.039(9)

loop_
_atom_type_symbol
_atom_type_description
_atom_type_scat_dispersion_real
_atom_type_scat_dispersion_imag
_atom_type_scat_source
C C 0.0033 0.0016 'International Tables Vol C Tables 4.2.6.8 and 6.1.1.4'
H H 0.0000 0.0000 'International Tables Vol C Tables 4.2.6.8 and 6.1.1.4'
N N 0.0061 0.0033 'International Tables Vol C Tables 4.2.6.8 and 6.1.1.4'
Fe Fe 0.3463 0.8444 'International Tables Vol C Tables 4.2.6.8 and 6.1.1.4'

loop_
_geom_angle_atom_site_label_1
_geom_angle_atom_site_label_2
_geom_angle_atom_site_label_3
_geom_angle
N2 Fe1 C30 142.24(12)
N2 Fe1 N3 75.19(10)
C30 Fe1 N3 115.46(13)
N2 Fe1 N1 75.08(10)
C30 Fe1 N1 107.38(13)
N3 Fe1 N1 136.68(11)
C2 N1 C10 120.6(3)
C2 N1 Fe1 115.5(2)
C10 N1 Fe1 122.8(2)
C7 N2 C3 118.9(3)
C7 N2 Fe1 120.1(2)
C3 N2 Fe1 120.1(2)
C8 N3 C20 119.8(3)
C8 N3 Fe1 115.7(2)
C20 N3 Fe1 123.6(2)
N1 C2 C3 114.7(3)
N1 C2 C1 124.7(3)
C3 C2 C1 120.4(3)
C4 C3 N2 120.3(3)
C4 C3 C2 127.1(3)
N2 C3 C2 112.5(3)
C3 C4 C5 119.5(3)
C6 C5 C4 119.9(3)
C5 C6 C7 119.5(3)
N2 C7 C6 120.0(3)
N2 C7 C8 113.2(3)
C6 C7 C8 126.8(3)
N3 C8 C7 114.1(3)
N3 C8 C9 123.7(3)
C7 C8 C9 122.1(3)
C11 C10 C15 121.9(3)
C11 C10 N1 116.6(3)
C15 C10 N1 121.1(3)
C12 C11 C10 117.7(3)
C12 C11 C16 123.8(3)
C10 C11 C16 118.5(3)
C13 C12 C11 121.4(3)
C12 C13 C14 120.3(4)
C13 C14 C15 121.1(3)
C14 C15 C10 117.4(3)
C14 C15 C18 121.2(3)
C10 C15 C18 121.4(3)
C11 C16 C17 116.0(3)
C19 C18 C15 115.5(3)
C21 C20 C25 120.9(3)
C21 C20 N3 121.8(3)
C25 C20 N3 116.9(3)
C20 C21 C22 118.0(4)
C20 C21 C26 122.7(3)
C22 C21 C26 119.3(4)
C23 C22 C21 121.1(4)
C24 C23 C22 120.5(4)
C23 C24 C25 121.5(4)
C20 C25 C24 117.9(4)
C20 C25 C28 122.0(3)
C24 C25 C28 120.1(3)
C21 C26 C27 114.0(3)
C25 C28 C29 113.6(4)
C31 C30 Fe1 123.0(2)
C32 C31 C33 104.2(4)
C32 C31 C34' 134.8(7)
C33 C31 C34' 89.6(6)
C32 C31 C30 110.7(3)
C33 C31 C30 111.4(4)
C34' C31 C30 103.4(6)
C32 C31 C34 98.9(5)
C33 C31 C34 119.0(5)
C34' C31 C34 39.6(7)
C30 C31 C34 111.5(4)

loop_
_geom_bond_atom_site_label_1
_geom_bond_atom_site_label_2
_geom_bond_distance
Fe1 N2 1.986(3)
Fe1 C30 2.036(4)
Fe1 N3 2.126(3)
Fe1 N1 2.158(3)
N1 C2 1.314(4)
N1 C10 1.446(4)
N2 C7 1.366(4)
N2 C3 1.390(4)
N3 C8 1.329(4)
N3 C20 1.445(4)
C1 C2 1.491(5)
C2 C3 1.446(5)
C3 C4 1.376(5)
C4 C5 1.390(5)
C5 C6 1.379(5)
C6 C7 1.401(5)
C7 C8 1.428(5)
C8 C9 1.493(5)
C10 C11 1.403(4)
C10 C15 1.405(5)
C11 C12 1.381(5)
C11 C16 1.501(5)
C12 C13 1.372(5)
C13 C14 1.379(5)
C14 C15 1.389(5)
C15 C18 1.517(5)
C16 C17 1.513(5)
C18 C19 1.506(6)
C20 C21 1.396(5)
C20 C25 1.400(5)
C21 C22 1.406(6)
C21 C26 1.514(6)
C22 C23 1.363(7)
C23 C24 1.348(7)
C24 C25 1.407(6)
C25 C28 1.502(6)
C26 C27 1.523(7)
C28 C29 1.530(7)
C30 C31 1.528(5)
C31 C32 1.517(6)
C31 C33 1.517(7)
C31 C34' 1.518(11)
C31 C34 1.535(8)

loop_
_platon_squeeze_void_nr
_platon_squeeze_void_average_x
_platon_squeeze_void_average_y
_platon_squeeze_void_average_z
_platon_squeeze_void_volume
_platon_squeeze_void_count_electrons
1 0.000 -0.098 0.250 225.1 37.5
2 0.000 0.069 0.750 225.1 37.5
3 0.500 0.019 0.250 225.1 37.7
4 0.500 -0.067 0.750 225.1 37.5
